data_4328869
loop_
_publ_author_name
'Shivaiah Vaddypally'
'Sandeep K. Kondaveeti'
'Michael J. Zdilla'

_publ_section_title
;
 Synthesis of a High-Valent, Four-Coordinate Manganese Cubane Cluster with
 a Pendant Mn Atom: Photosystem II-Inspired Manganese-Nitrogen Clusters
;
_journal_name_full 'Inorganic Chemistry'
_journal_page_first 3950
_journal_page_last 3952
_journal_paper_doi 10.1021/ic300502s
_journal_volume 51
_journal_year 2012
_chemical_formula_moiety '(Mn5 N12 Li3 C40 H90)0.48, (Mn4 N11 Li4 C40 H90)0.52, (C5 H12)'
_chemical_formula_sum 'C45 H102 Li3.52 Mn4.49 N11.49'
_chemical_formula_weight 1074.97
_chemical_name_systematic
; 
 ? 
;
_space_group_IT_number 62
_symmetry_cell_setting orthorhombic
_symmetry_space_group_name_Hall '-P 2ac 2n'
_symmetry_space_group_name_H-M 'P n m a'
_atom_sites_solution_hydrogens geom
_atom_sites_solution_primary direct
_atom_sites_solution_secondary difmap
_audit_creation_method SHELXL-97
_cell_angle_alpha 90.00
_cell_angle_beta 90.00
_cell_angle_gamma 90.00
_cell_formula_units_Z 4
_cell_length_a 29.578(6)
_cell_length_b 16.627(3)
_cell_length_c 12.535(3)
_cell_measurement_reflns_used 3208
_cell_measurement_temperature 173(2)
_cell_measurement_theta_max 21.14
_cell_measurement_theta_min 2.457
_cell_volume 6165(2)
_computing_cell_refinement 'SAINT (Bruker, AXS)'
_computing_data_collection 'COSMO (Bruker, AXS)'
_computing_data_reduction 'SADABS (Bruker, AXS)'
_computing_molecular_graphics 'XP (Sheldrick, 2008)'
_computing_publication_material 'APEX2 (Bruker AXS)'
_computing_structure_refinement 'SHELXL-97 (Sheldrick, 2008)'
_computing_structure_solution 'SHELXS-97 (Sheldrick, 2008)'
_diffrn_ambient_temperature 173(2)
_diffrn_detector_area_resol_mean 8.333
_diffrn_measured_fraction_theta_full 1.000
_diffrn_measured_fraction_theta_max 1.000
_diffrn_measurement_device_type 'Bruker Kappa APEX II DUO'
_diffrn_measurement_method 'phi and omega sans'
_diffrn_radiation_monochromator graphite
_diffrn_radiation_source 'fine-focus sealed tube'
_diffrn_radiation_type MoK\a
_diffrn_radiation_wavelength 0.71073
_diffrn_reflns_av_R_equivalents 0.0674
_diffrn_reflns_av_sigmaI/netI 0.0369
_diffrn_reflns_limit_h_max 27
_diffrn_reflns_limit_h_min -27
_diffrn_reflns_limit_k_max 15
_diffrn_reflns_limit_k_min -14
_diffrn_reflns_limit_l_max 8
_diffrn_reflns_limit_l_min -11
_diffrn_reflns_number 19150
_diffrn_reflns_theta_full 19.27
_diffrn_reflns_theta_max 19.27
_diffrn_reflns_theta_min 1.38
_exptl_absorpt_coefficient_mu 0.932
_exptl_absorpt_correction_T_max 0.9292
_exptl_absorpt_correction_T_min 0.8356
_exptl_absorpt_correction_type multi-scan
_exptl_absorpt_process_details
;
 26259 Corrected reflections written to file 
 Estimated minimum and maximum transmission:  0.5055  0.5604
 The ratio of these values is more reliable than their absolute values!
 Additional spherical absorption correction applied with mu*r =  0.4000
 Lambda/2 correction factor = 0.0015
;
_exptl_crystal_colour black
_exptl_crystal_density_diffrn 1.158
_exptl_crystal_description block
_exptl_crystal_F_000 2300
_exptl_crystal_size_max 0.20
_exptl_crystal_size_mid 0.15
_exptl_crystal_size_min 0.08
_refine_diff_density_max 0.648
_refine_diff_density_min -0.361
_refine_diff_density_rms 0.083
_refine_ls_extinction_method none
_refine_ls_goodness_of_fit_ref 1.044
_refine_ls_hydrogen_treatment constr
_refine_ls_matrix_type full
_refine_ls_number_parameters 367
_refine_ls_number_reflns 2708
_refine_ls_number_restraints 12
_refine_ls_restrained_S_all 1.047
_refine_ls_R_factor_all 0.0785
_refine_ls_R_factor_gt 0.0594
_refine_ls_shift/su_max 0.000
_refine_ls_shift/su_mean 0.000
_refine_ls_structure_factor_coef Fsqd
_refine_ls_weighting_details 'calc w=1/[\s^2^(Fo^2^)+(0.0767P)^2^+32.9892P] where P=(Fo^2^+2Fc^2^)/3'
_refine_ls_weighting_scheme calc
_refine_ls_wR_factor_gt 0.1459
_refine_ls_wR_factor_ref 0.1583
_reflns_number_gt 2126
_reflns_number_total 2708
_reflns_threshold_expression >2sigma(I)
_cod_data_source_file ic300502s_si_002_1.cif
_cod_data_source_block 1
_cod_database_code 4328869

loop_
_symmetry_equiv_pos_as_xyz
'x, y, z'
'-x+1/2, -y, z+1/2'
'-x, y+1/2, -z'
'x+1/2, -y+1/2, -z+1/2'
'-x, -y, -z'
'x-1/2, y, -z-1/2'
'x, -y-1/2, z'
'-x-1/2, y-1/2, z-1/2'

loop_
_atom_site_label
_atom_site_type_symbol
_atom_site_fract_x
_atom_site_fract_y
_atom_site_fract_z
_atom_site_U_iso_or_equiv
_atom_site_adp_type
_atom_site_occupancy
_atom_site_symmetry_multiplicity
_atom_site_calc_flag
_atom_site_refinement_flags
_atom_site_disorder_assembly
_atom_site_disorder_group
Mn1 Mn 0.25826(6) 0.2500 0.31691(14) 0.0380(6) Uani 1 2 d S . .
Mn2 Mn 0.28500(5) 0.2500 0.50874(12) 0.0226(5) Uani 1 2 d S . .
Mn3 Mn 0.32975(4) 0.17404(7) 0.37107(10) 0.0359(5) Uani 1 1 d . . .
Mn4 Mn 0.43941(11) 0.2500 0.6394(3) 0.0374(16) Uani 0.485(8) 2 d SP . 1
N1 N 0.26836(19) 0.1643(3) 0.4165(4) 0.0231(16) Uani 1 1 d . . .
N2 N 0.3182(3) 0.2500 0.2614(6) 0.028(2) Uani 1 2 d S . .
N3 N 0.3468(3) 0.2500 0.4760(7) 0.026(2) Uani 1 2 d S . .
N11 N 0.2135(3) 0.2500 0.2370(8) 0.042(3) Uani 1 2 d S . .
N21 N 0.2703(3) 0.2500 0.6380(7) 0.028(2) Uani 1 2 d S . .
N31 N 0.3638(2) 0.0944(4) 0.3533(5) 0.0461(19) Uani 1 1 d . . .
N41 N 0.3987(3) 0.1580(4) 0.6568(6) 0.060(2) Uani 1 1 d . . .
N42 N 0.4542(2) 0.2500 0.4886(8) 0.052(3) Uani 1 2 d SD . .
N51 N 0.4820(6) 0.2500 0.7122(17) 0.056(7) Uani 0.485(8) 2 d SP . 1
Li2 Li 0.3530(6) 0.2500 0.6490(14) 0.031(5) Uani 1 2 d S . .
Li3 Li 0.4035(4) 0.1646(8) 0.4974(11) 0.040(4) Uani 1 1 d . . .
Li4 Li 0.43941(11) 0.2500 0.6394(3) 0.0374(16) Uani 0.515(8) 2 d SP . 2
C1S C 0.5369(12) 0.1071(17) 0.0275(19) 0.32(2) Uani 1 1 d . . .
H1SA H 0.5538 0.0579 0.0108 0.484 Uiso 1 1 calc R . .
H1SB H 0.5053 0.1005 0.0056 0.484 Uiso 1 1 calc R . .
H1SC H 0.5383 0.1172 0.1044 0.484 Uiso 1 1 calc R . .
C2S C 0.5573(9) 0.176(2) -0.031(2) 0.259(14) Uani 1 1 d . . .
H2SA H 0.5905 0.1769 -0.0217 0.311 Uiso 1 1 calc R . .
H2SB H 0.5504 0.1729 -0.1081 0.311 Uiso 1 1 calc R . .
C3S C 0.5368(11) 0.2500 0.016(2) 0.186(13) Uani 1 2 d S . .
H3SA H 0.5038 0.2500 0.0028 0.223 Uiso 1 2 calc SR . .
H3SB H 0.5416 0.2500 0.0943 0.223 Uiso 1 2 calc SR . .
C11 C 0.2409(3) 0.0919(5) 0.4374(6) 0.033(2) Uani 1 1 d . . .
C12 C 0.2379(3) 0.0431(5) 0.3353(6) 0.046(2) Uani 1 1 d . . .
H12A H 0.2228 0.0751 0.2801 0.069 Uiso 1 1 calc R . .
H12B H 0.2204 -0.0060 0.3487 0.069 Uiso 1 1 calc R . .
H12C H 0.2684 0.0287 0.3114 0.069 Uiso 1 1 calc R . .
C13 C 0.1934(3) 0.1172(5) 0.4708(7) 0.050(3) Uani 1 1 d . . .
H13A H 0.1794 0.1485 0.4133 0.075 Uiso 1 1 calc R . .
H13B H 0.1951 0.1503 0.5354 0.075 Uiso 1 1 calc R . .
H13C H 0.1751 0.0693 0.4851 0.075 Uiso 1 1 calc R . .
C14 C 0.2627(3) 0.0427(5) 0.5251(7) 0.056(3) Uani 1 1 d . . .
H14A H 0.2932 0.0264 0.5028 0.084 Uiso 1 1 calc R . .
H14B H 0.2444 -0.0053 0.5389 0.084 Uiso 1 1 calc R . .
H14C H 0.2647 0.0751 0.5902 0.084 Uiso 1 1 calc R . .
C21 C 0.3336(4) 0.2500 0.1470(10) 0.049(4) Uani 1 2 d S . .
C22 C 0.3849(4) 0.2500 0.1423(10) 0.064(4) Uani 1 2 d S . .
H22A H 0.3965 0.2992 0.1755 0.096 Uiso 0.50 1 calc PR A -1
H22B H 0.3948 0.2477 0.0677 0.096 Uiso 0.50 1 calc PR A -1
H22C H 0.3966 0.2031 0.1807 0.096 Uiso 0.50 1 calc PR A -1
C23 C 0.3146(3) 0.1744(7) 0.0931(7) 0.072(3) Uani 1 1 d . . .
H23A H 0.3275 0.1265 0.1269 0.107 Uiso 1 1 calc R . .
H23B H 0.3225 0.1749 0.0172 0.107 Uiso 1 1 calc R . .
H23C H 0.2816 0.1734 0.1009 0.107 Uiso 1 1 calc R . .
C31 C 0.3884(4) 0.0214(6) 0.3254(7) 0.051(3) Uani 1 1 d . . .
C32 C 0.3695(8) -0.0503(13) 0.398(2) 0.037(8) Uani 0.40(2) 1 d P B 1
H32A H 0.3450 -0.0301 0.4437 0.055 Uiso 0.40(2) 1 calc PR B 1
H32B H 0.3939 -0.0713 0.4431 0.055 Uiso 0.40(2) 1 calc PR B 1
H32C H 0.3579 -0.0935 0.3525 0.055 Uiso 0.40(2) 1 calc PR B 1
C32" C 0.4228(8) 0.0442(12) 0.233(2) 0.097(10) Uani 0.60(2) 1 d P B 2
H32D H 0.4501 0.0681 0.2635 0.146 Uiso 0.60(2) 1 calc PR B 2
H32E H 0.4085 0.0829 0.1841 0.146 Uiso 0.60(2) 1 calc PR B 2
H32F H 0.4310 -0.0045 0.1927 0.146 Uiso 0.60(2) 1 calc PR B 2
C33 C 0.4327(12) 0.0276(17) 0.336(3) 0.072(11) Uani 0.40(2) 1 d P B 1
H33A H 0.4414 0.0123 0.4087 0.109 Uiso 0.40(2) 1 calc PR B 1
H33B H 0.4420 0.0832 0.3225 0.109 Uiso 0.40(2) 1 calc PR B 1
H33C H 0.4477 -0.0082 0.2849 0.109 Uiso 0.40(2) 1 calc PR B 1
C33" C 0.3600(7) -0.0390(13) 0.296(3) 0.124(18) Uani 0.60(2) 1 d P B 2
H33D H 0.3388 -0.0504 0.3536 0.187 Uiso 0.60(2) 1 calc PR B 2
H33E H 0.3777 -0.0874 0.2796 0.187 Uiso 0.60(2) 1 calc PR B 2
H33F H 0.3432 -0.0226 0.2318 0.187 Uiso 0.60(2) 1 calc PR B 2
C34 C 0.3732(13) 0.0002(17) 0.210(2) 0.074(12) Uani 0.40(2) 1 d P B 1
H34A H 0.3422 -0.0208 0.2118 0.111 Uiso 0.40(2) 1 calc PR B 1
H34B H 0.3935 -0.0405 0.1805 0.111 Uiso 0.40(2) 1 calc PR B 1
H34C H 0.3742 0.0487 0.1658 0.111 Uiso 0.40(2) 1 calc PR B 1
C34" C 0.4210(10) 0.0024(18) 0.413(2) 0.129(13) Uani 0.60(2) 1 d P B 2
H34D H 0.4043 -0.0143 0.4771 0.193 Uiso 0.60(2) 1 calc PR B 2
H34E H 0.4390 0.0504 0.4298 0.193 Uiso 0.60(2) 1 calc PR B 2
H34F H 0.4412 -0.0411 0.3907 0.193 Uiso 0.60(2) 1 calc PR B 2
C42' C 0.5082(5) 0.17598(16) 0.3848(11) 0.21(6) Uani 0.33(5) 1 d PD . 2
H42I H 0.5147 0.1304 0.4318 0.310 Uiso 0.33(5) 1 calc PR . 2
H42J H 0.5344 0.1864 0.3391 0.310 Uiso 0.33(5) 1 calc PR . 2
H42K H 0.4819 0.1634 0.3402 0.310 Uiso 0.33(5) 1 calc PR . 2
C42" C 0.5312(5) 0.2500 0.5458(16) 0.22(6) Uani 0.33(5) 2 d SPD . 2
H42A H 0.5255 0.2972 0.5907 0.337 Uiso 0.16(2) 1 calc PR . 2
H42B H 0.5623 0.2518 0.5190 0.337 Uiso 0.33(5) 2 calc SPR . 2
H42L H 0.5269 0.2010 0.5881 0.337 Uiso 0.16(2) 1 calc PR . 2
C111 C 0.1751(5) 0.2500 0.1688(12) 0.061(4) Uani 1 2 d S . .
C112 C 0.1745(5) 0.1792(9) 0.0986(13) 0.167(8) Uani 1 1 d . . .
H11A H 0.2024 0.1775 0.0566 0.251 Uiso 1 1 calc R . .
H11B H 0.1485 0.1825 0.0504 0.251 Uiso 1 1 calc R . .
H11C H 0.1722 0.1303 0.1419 0.251 Uiso 1 1 calc R . .
C113 C 0.1333(5) 0.2500 0.2378(15) 0.25(2) Uani 1 2 d S . .
H11D H 0.1340 0.2966 0.2856 0.382 Uiso 0.50 1 calc PR C -1
H11E H 0.1324 0.2005 0.2802 0.382 Uiso 0.50 1 calc PR C -1
H11F H 0.1064 0.2529 0.1924 0.382 Uiso 0.50 1 calc PR C -1
C211 C 0.2506(4) 0.2500 0.7421(9) 0.032(3) Uani 1 2 d S . .
C212 C 0.2015(6) 0.2500 0.7357(14) 0.195(15) Uani 1 2 d S . .
H21A H 0.1888 0.2500 0.8079 0.292 Uiso 0.50 1 calc PR D -1
H21B H 0.1914 0.2019 0.6975 0.292 Uiso 0.50 1 calc PR D -1
H21C H 0.1914 0.2981 0.6975 0.292 Uiso 0.50 1 calc PR D -1
C213 C 0.2652(6) 0.1799(8) 0.8014(9) 0.173(9) Uani 1 1 d . . .
H21D H 0.2982 0.1793 0.8056 0.259 Uiso 1 1 calc R . .
H21E H 0.2546 0.1311 0.7652 0.259 Uiso 1 1 calc R . .
H21F H 0.2525 0.1818 0.8736 0.259 Uiso 1 1 calc R . .
C411 C 0.4114(3) 0.0985(6) 0.7353(7) 0.047(2) Uani 1 1 d . . .
C412 C 0.3778(6) 0.0340(10) 0.7248(15) 0.185(8) Uani 1 1 d . . .
H41A H 0.3793 0.0113 0.6528 0.277 Uiso 1 1 calc R . .
H41B H 0.3475 0.0560 0.7374 0.277 Uiso 1 1 calc R . .
H41C H 0.3841 -0.0082 0.7773 0.277 Uiso 1 1 calc R . .
C413 C 0.4027(7) 0.1239(9) 0.8490(10) 0.175(8) Uani 1 1 d . . .
H41D H 0.4245 0.1656 0.8694 0.262 Uiso 1 1 calc R . .
H41E H 0.4061 0.0774 0.8964 0.262 Uiso 1 1 calc R . .
H41F H 0.3719 0.1452 0.8551 0.262 Uiso 1 1 calc R . .
C414 C 0.4553(5) 0.0671(14) 0.7243(13) 0.252(14) Uani 1 1 d . . .
H41G H 0.4775 0.1102 0.7348 0.378 Uiso 1 1 calc R . .
H41H H 0.4589 0.0443 0.6526 0.378 Uiso 1 1 calc R . .
H41I H 0.4602 0.0249 0.7777 0.378 Uiso 1 1 calc R . .
C421 C 0.4982(3) 0.2500 0.4517(8) 0.048(4) Uani 1 2 d SD . .
C422 C 0.5240(3) 0.17594(16) 0.4871(12) 0.103(15) Uani 0.67(5) 1 d PD . 1
H42C H 0.5248 0.1739 0.5652 0.154 Uiso 0.67(5) 1 calc PR . 1
H42G H 0.5550 0.1784 0.4593 0.154 Uiso 0.67(5) 1 calc PR . 1
H42H H 0.5090 0.1277 0.4596 0.154 Uiso 0.67(5) 1 calc PR . 1
C423 C 0.4980(6) 0.2500 0.3290(8) 0.111(13) Uani 0.67(5) 2 d SPD . 1
H42D H 0.4823 0.2981 0.3031 0.166 Uiso 0.34(2) 1 calc PR . 1
H42E H 0.4824 0.2018 0.3031 0.166 Uiso 0.34(2) 1 calc PR . 1
H42F H 0.5292 0.2501 0.3027 0.166 Uiso 0.67(5) 2 calc SPR . 1

loop_
_atom_site_aniso_label
_atom_site_aniso_U_11
_atom_site_aniso_U_22
_atom_site_aniso_U_33
_atom_site_aniso_U_23
_atom_site_aniso_U_13
_atom_site_aniso_U_12
Mn1 0.0387(12) 0.0380(12) 0.0372(12) 0.000 -0.0034(9) 0.000
Mn2 0.0270(10) 0.0180(10) 0.0229(10) 0.000 -0.0006(8) 0.000
Mn3 0.0389(9) 0.0330(8) 0.0357(9) -0.0028(6) -0.0005(6) 0.0031(7)
Mn4 0.031(2) 0.044(3) 0.037(2) 0.000 -0.0008(18) 0.000
N1 0.029(4) 0.020(4) 0.020(4) -0.006(3) -0.003(3) -0.001(3)
N2 0.032(6) 0.038(6) 0.013(5) 0.000 -0.003(4) 0.000
N3 0.031(6) 0.014(5) 0.031(5) 0.000 0.001(4) 0.000
N11 0.027(6) 0.055(7) 0.043(6) 0.000 -0.009(6) 0.000
N21 0.039(6) 0.022(5) 0.022(6) 0.000 0.004(5) 0.000
N31 0.057(5) 0.031(4) 0.050(5) -0.009(4) 0.014(4) 0.008(4)
N41 0.084(6) 0.055(5) 0.042(5) 0.022(4) 0.003(4) 0.032(5)
N42 0.029(7) 0.042(7) 0.086(8) 0.000 0.021(6) 0.000
N51 0.029(13) 0.081(18) 0.058(15) 0.000 -0.016(12) 0.000
Li2 0.027(11) 0.034(11) 0.033(11) 0.000 0.002(9) 0.000
Li3 0.034(8) 0.035(8) 0.051(10) 0.005(7) -0.017(7) -0.005(7)
Li4 0.031(2) 0.044(3) 0.037(2) 0.000 -0.0008(18) 0.000
C1S 0.53(6) 0.26(3) 0.18(2) 0.14(2) -0.05(3) 0.05(3)
C2S 0.23(3) 0.37(4) 0.18(3) -0.06(3) -0.06(2) 0.11(3)
C3S 0.18(3) 0.27(4) 0.11(2) 0.000 -0.02(2) 0.000
C11 0.035(5) 0.017(5) 0.048(6) 0.000(5) 0.000(4) -0.008(4)
C12 0.053(6) 0.029(5) 0.055(6) -0.020(5) -0.001(5) -0.010(5)
C13 0.052(6) 0.034(6) 0.064(6) -0.010(5) 0.011(5) -0.018(5)
C14 0.077(7) 0.027(6) 0.063(6) 0.007(5) 0.000(6) -0.011(5)
C21 0.047(9) 0.059(10) 0.040(9) 0.000 0.003(7) 0.000
C22 0.071(11) 0.093(12) 0.030(8) 0.000 0.020(7) 0.000
C23 0.068(7) 0.114(10) 0.032(6) -0.020(6) 0.005(5) -0.002(7)
C31 0.049(8) 0.042(7) 0.060(8) -0.012(6) 0.004(6) 0.019(7)
C32 0.024(15) 0.031(14) 0.055(17) 0.008(13) -0.017(12) 0.003(11)
C32" 0.10(2) 0.068(15) 0.12(2) -0.013(14) 0.043(16) 0.059(14)
C33 0.08(3) 0.034(17) 0.11(4) 0.02(2) 0.00(2) 0.005(16)
C33" 0.056(15) 0.034(15) 0.28(6) -0.06(3) -0.03(2) 0.022(13)
C34 0.13(3) 0.030(19) 0.06(2) -0.007(14) 0.001(19) 0.013(19)
C34" 0.15(3) 0.12(3) 0.11(2) -0.003(19) 0.00(2) 0.10(2)
C42' 0.21(7) 0.14(7) 0.28(11) -0.09(9) 0.20(8) -0.07(6)
C42" 0.16(8) 0.04(6) 0.47(18) 0.000 0.08(10) 0.000
C111 0.045(10) 0.070(11) 0.068(10) 0.000 -0.003(9) 0.000
C112 0.158(14) 0.127(13) 0.217(18) -0.076(13) -0.131(14) 0.015(11)
C113 0.023(11) 0.67(7) 0.074(14) 0.000 -0.019(10) 0.000
C211 0.032(8) 0.037(8) 0.029(8) 0.000 0.002(6) 0.000
C212 0.073(15) 0.46(5) 0.049(12) 0.000 0.017(10) 0.000
C213 0.31(2) 0.140(13) 0.065(9) 0.063(9) 0.111(12) 0.145(14)
C411 0.041(6) 0.053(6) 0.048(6) 0.011(5) 0.005(5) 0.005(5)
C412 0.208(19) 0.131(14) 0.21(2) 0.062(14) 0.002(16) -0.074(15)
C413 0.30(2) 0.151(15) 0.071(10) 0.014(10) -0.026(12) 0.115(16)
C414 0.098(12) 0.47(4) 0.190(17) 0.24(2) 0.057(12) 0.125(18)
C421 0.020(9) 0.050(10) 0.075(11) 0.000 0.019(8) 0.000
C422 0.027(10) 0.09(2) 0.19(3) 0.06(2) 0.026(13) 0.010(10)
C423 0.11(2) 0.09(3) 0.14(3) 0.000 0.03(2) 0.000

loop_
_atom_type_symbol
_atom_type_description
_atom_type_scat_dispersion_real
_atom_type_scat_dispersion_imag
_atom_type_scat_source
C C 0.0033 0.0016 'International Tables Vol C Tables 4.2.6.8 and 6.1.1.4'
H H 0.0000 0.0000 'International Tables Vol C Tables 4.2.6.8 and 6.1.1.4'
N N 0.0061 0.0033 'International Tables Vol C Tables 4.2.6.8 and 6.1.1.4'
Mn Mn 0.3368 0.7283 'International Tables Vol C Tables 4.2.6.8 and 6.1.1.4'
Li Li -0.0003 0.0001 'International Tables Vol C Tables 4.2.6.8 and 6.1.1.4'

loop_
_geom_angle_atom_site_label_1
_geom_angle_atom_site_label_2
_geom_angle_atom_site_label_3
_geom_angle
_geom_angle_site_symmetry_1
_geom_angle_site_symmetry_3
N11 Mn1 N2 121.4(4) . .
N11 Mn1 N1 121.2(2) . .
N2 Mn1 N1 95.3(2) . .
N11 Mn1 N1 121.2(2) . 7_565
N2 Mn1 N1 95.3(2) . 7_565
N1 Mn1 N1 96.0(3) . 7_565
N11 Mn1 Mn2 145.4(3) . .
N2 Mn1 Mn2 93.2(2) . .
N1 Mn1 Mn2 48.17(17) . .
N1 Mn1 Mn2 48.17(17) 7_565 .
N11 Mn1 Mn3 145.10(17) . 7_565
N2 Mn1 Mn3 47.68(18) . 7_565
N1 Mn1 Mn3 93.74(18) . 7_565
N1 Mn1 Mn3 47.99(17) 7_565 7_565
Mn2 Mn1 Mn3 59.27(5) . 7_565
N11 Mn1 Mn3 145.10(17) . .
N2 Mn1 Mn3 47.68(18) . .
N1 Mn1 Mn3 47.99(17) . .
N1 Mn1 Mn3 93.74(18) 7_565 .
Mn2 Mn1 Mn3 59.27(5) . .
Mn3 Mn1 Mn3 59.25(7) 7_565 .
N21 Mn2 N3 117.7(4) . .
N21 Mn2 N1 121.4(2) . 7_565
N3 Mn2 N1 96.9(2) . 7_565
N21 Mn2 N1 121.4(2) . .
N3 Mn2 N1 96.9(2) . .
N1 Mn2 N1 97.2(3) 7_565 .
N21 Mn2 Mn3 143.07(17) . 7_565
N3 Mn2 Mn3 48.43(19) . 7_565
N1 Mn2 Mn3 48.85(17) 7_565 7_565
N1 Mn2 Mn3 95.47(18) . 7_565
N21 Mn2 Mn3 143.07(17) . .
N3 Mn2 Mn3 48.43(19) . .
N1 Mn2 Mn3 95.47(18) 7_565 .
N1 Mn2 Mn3 48.86(17) . .
Mn3 Mn2 Mn3 60.29(7) 7_565 .
N21 Mn2 Mn1 146.7(3) . .
N3 Mn2 Mn1 95.6(3) . .
N1 Mn2 Mn1 48.77(17) 7_565 .
N1 Mn2 Mn1 48.76(17) . .
Mn3 Mn2 Mn1 60.84(5) 7_565 .
Mn3 Mn2 Mn1 60.84(5) . .
N21 Mn2 Li2 63.9(5) . .
N3 Mn2 Li2 53.8(4) . .
N1 Mn2 Li2 126.6(2) 7_565 .
N1 Mn2 Li2 126.6(2) . .
Mn3 Mn2 Li2 93.2(3) 7_565 .
Mn3 Mn2 Li2 93.2(3) . .
Mn1 Mn2 Li2 149.4(4) . .
N31 Mn3 N3 117.3(3) . .
N31 Mn3 N2 122.5(3) . .
N3 Mn3 N2 96.2(2) . .
N31 Mn3 N1 122.9(3) . .
N3 Mn3 N1 95.9(3) . .
N2 Mn3 N1 95.8(3) . .
N31 Mn3 Mn2 143.4(2) . .
N3 Mn3 Mn2 47.8(2) . .
N2 Mn3 Mn2 93.9(2) . .
N1 Mn3 Mn2 48.52(17) . .
N31 Mn3 Mn3 142.1(2) . 7_565
N3 Mn3 Mn3 48.14(17) . 7_565
N2 Mn3 Mn3 48.29(16) . 7_565
N1 Mn3 Mn3 94.86(18) . 7_565
Mn2 Mn3 Mn3 59.86(3) . 7_565
N31 Mn3 Mn1 148.3(2) . .
N3 Mn3 Mn1 94.4(2) . .
N2 Mn3 Mn1 47.9(3) . .
N1 Mn3 Mn1 48.25(18) . .
Mn2 Mn3 Mn1 59.90(6) . .
Mn3 Mn3 Mn1 60.37(3) 7_565 .
N31 Mn3 Li3 63.1(4) . .
N3 Mn3 Li3 54.2(4) . .
N2 Mn3 Li3 127.5(4) . .
N1 Mn3 Li3 126.0(3) . .
Mn2 Mn3 Li3 93.0(3) . .
Mn3 Mn3 Li3 93.4(3) 7_565 .
Mn1 Mn3 Li3 148.6(3) . .
N51 Mn4 N42 112.9(8) . .
N51 Mn4 N41 115.6(5) . 7_565
N42 Mn4 N41 104.3(3) . 7_565
N51 Mn4 N41 115.6(5) . .
N42 Mn4 N41 104.3(3) . .
N41 Mn4 N41 102.7(4) 7_565 .
N51 Mn4 Li3 139.3(5) . .
N42 Mn4 Li3 53.5(4) . .
N41 Mn4 Li3 105.1(4) 7_565 .
N41 Mn4 Li3 51.5(4) . .
N51 Mn4 Li3 139.3(5) . 7_565
N42 Mn4 Li3 53.5(4) . 7_565
N41 Mn4 Li3 51.5(4) 7_565 7_565
N41 Mn4 Li3 105.1(4) . 7_565
Li3 Mn4 Li3 68.8(6) . 7_565
N51 Mn4 Li2 141.3(9) . .
N42 Mn4 Li2 105.8(5) . .
N41 Mn4 Li2 51.7(2) 7_565 .
N41 Mn4 Li2 51.7(2) . .
Li3 Mn4 Li2 67.1(4) . .
Li3 Mn4 Li2 67.1(4) 7_565 .
C11 N1 Mn2 130.2(5) . .
C11 N1 Mn3 130.2(5) . .
Mn2 N1 Mn3 82.6(2) . .
C11 N1 Mn1 129.5(5) . .
Mn2 N1 Mn1 83.1(2) . .
Mn3 N1 Mn1 83.8(2) . .
C21 N2 Mn3 129.5(4) . 7_565
C21 N2 Mn3 129.5(4) . .
Mn3 N2 Mn3 83.4(3) 7_565 .
C21 N2 Mn1 129.0(7) . .
Mn3 N2 Mn1 84.4(3) 7_565 .
Mn3 N2 Mn1 84.4(3) . .
Mn2 N3 Mn3 83.8(3) . .
Mn2 N3 Mn3 83.8(3) . 7_565
Mn3 N3 Mn3 83.7(3) . 7_565
Mn2 N3 Li2 82.2(6) . .
Mn3 N3 Li2 135.7(3) . .
Mn3 N3 Li2 135.7(3) 7_565 .
Mn2 N3 Li3 135.4(4) . 7_565
Mn3 N3 Li3 135.6(6) . 7_565
Mn3 N3 Li3 81.8(4) 7_565 7_565
Li2 N3 Li3 79.4(6) . 7_565
Mn2 N3 Li3 135.4(4) . .
Mn3 N3 Li3 81.8(4) . .
Mn3 N3 Li3 135.6(6) 7_565 .
Li2 N3 Li3 79.4(6) . .
Li3 N3 Li3 79.9(7) 7_565 .
C111 N11 Mn1 179.8(9) . .
C211 N21 Mn2 171.0(8) . .
C211 N21 Li2 110.8(7) . .
Mn2 N21 Li2 78.2(5) . .
C31 N31 Mn3 171.2(7) . .
C31 N31 Li3 109.5(6) . .
Mn3 N31 Li3 79.3(4) . .
C411 N41 Mn4 116.8(6) . .
C411 N41 Li3 134.2(7) . .
Mn4 N41 Li3 78.7(5) . .
C411 N41 Li2 135.8(7) . .
Mn4 N41 Li2 79.4(5) . .
Li3 N41 Li2 87.6(7) . .
C421 N42 Mn4 122.6(7) . .
C421 N42 Li3 134.5(4) . .
Mn4 N42 Li3 77.6(5) . .
C421 N42 Li3 134.5(5) . 7_565
Mn4 N42 Li3 77.6(5) . 7_565
Li3 N42 Li3 86.7(8) . 7_565
N41 Li2 N41 97.0(9) 7_565 .
N41 Li2 N3 95.9(6) 7_565 .
N41 Li2 N3 95.9(6) . .
N41 Li2 N21 131.5(4) 7_565 .
N41 Li2 N21 131.5(4) . .
N3 Li2 N21 81.9(7) . .
N41 Li2 Mn4 48.8(4) 7_565 .
N41 Li2 Mn4 48.8(4) . .
N3 Li2 Mn4 92.1(7) . .
N21 Li2 Mn4 174.1(8) . .
N41 Li2 Mn2 121.9(6) 7_565 .
N41 Li2 Mn2 121.9(6) . .
N3 Li2 Mn2 44.0(4) . .
N21 Li2 Mn2 37.9(3) . .
Mn4 Li2 Mn2 136.1(7) . .
N41 Li2 Li3 45.7(4) 7_565 7_565
N41 Li2 Li3 93.4(7) . 7_565
N3 Li2 Li3 50.9(4) . 7_565
N21 Li2 Li3 119.5(6) . 7_565
Mn4 Li2 Li3 55.7(4) . 7_565
Mn2 Li2 Li3 87.4(5) . 7_565
N41 Li2 Li3 93.4(7) 7_565 .
N41 Li2 Li3 45.7(4) . .
N3 Li2 Li3 50.9(4) . .
N21 Li2 Li3 119.5(6) . .
Mn4 Li2 Li3 55.7(4) . .
Mn2 Li2 Li3 87.4(5) . .
Li3 Li2 Li3 60.9(6) 7_565 .
N41 Li3 N42 98.1(7) . .
N41 Li3 N3 95.9(7) . .
N42 Li3 N3 95.8(6) . .
N41 Li3 N31 132.4(7) . .
N42 Li3 N31 129.4(7) . .
N3 Li3 N31 81.6(5) . .
N41 Li3 Mn4 49.8(4) . .
N42 Li3 Mn4 48.9(4) . .
N3 Li3 Mn4 92.5(5) . .
N31 Li3 Mn4 173.8(6) . .
N41 Li3 Mn3 122.1(6) . .
N42 Li3 Mn3 121.0(6) . .
N3 Li3 Mn3 44.0(3) . .
N31 Li3 Mn3 37.7(2) . .
Mn4 Li3 Mn3 136.4(6) . .
N41 Li3 Li2 46.8(5) . .
N42 Li3 Li2 94.3(6) . .
N3 Li3 Li2 49.7(5) . .
N31 Li3 Li2 119.1(6) . .
Mn4 Li3 Li2 57.2(5) . .
Mn3 Li3 Li2 86.5(5) . .
N41 Li3 Li3 93.1(4) . 7_565
N42 Li3 Li3 46.7(4) . 7_565
N3 Li3 Li3 50.0(4) . 7_565
N31 Li3 Li3 118.5(3) . 7_565
Mn4 Li3 Li3 55.6(3) . 7_565
Mn3 Li3 Li3 86.7(3) . 7_565
Li2 Li3 Li3 59.5(3) . 7_565
C3S C2S C1S 106(3) . .
C2S C3S C2S 111(4) 7_565 .
N1 C11 C14 109.7(6) . .
N1 C11 C12 108.6(6) . .
C14 C11 C12 110.4(7) . .
N1 C11 C13 109.3(6) . .
C14 C11 C13 110.0(7) . .
C12 C11 C13 108.9(7) . .
N2 C21 C22 109.8(10) . .
N2 C21 C23 108.0(7) . 7_565
C22 C21 C23 110.4(7) . 7_565
N2 C21 C23 108.0(7) . .
C22 C21 C23 110.4(7) . .
C23 C21 C23 110.1(11) 7_565 .
C33 C31 C33" 134.2(16) . .
C33 C31 N31 113.9(15) . .
C33" C31 N31 111.9(11) . .
C33 C31 C34" 45.8(17) . .
C33" C31 C34" 116(2) . .
N31 C31 C34" 108.6(11) . .
C33 C31 C34 114(2) . .
C33" C31 C34 53.0(17) . .
N31 C31 C34 105.5(12) . .
C34" C31 C34 145.4(15) . .
C33 C31 C32" 54.6(17) . .
C33" C31 C32" 111.6(18) . .
N31 C31 C32" 107.3(9) . .
C34" C31 C32" 100.1(19) . .
C34 C31 C32" 63.9(15) . .
C33 C31 C32 110.3(18) . .
C33" C31 C32 52.6(17) . .
N31 C31 C32 108.0(10) . .
C34" C31 C32 69.5(15) . .
C34 C31 C32 105.1(19) . .
C32" C31 C32 144.7(12) . .
N11 C111 C112 111.7(8) . 7_565
N11 C111 C112 111.7(8) . .
C112 C111 C112 106.4(17) 7_565 .
N11 C111 C113 108.1(12) . .
C112 C111 C113 109.5(10) 7_565 .
C112 C111 C113 109.5(10) . .
N21 C211 C213 110.3(7) . 7_565
N21 C211 C213 110.3(7) . .
C213 C211 C213 107.2(16) 7_565 .
N21 C211 C212 110.9(10) . .
C213 C211 C212 109.0(10) 7_565 .
C213 C211 C212 109.0(10) . .
C414 C411 N41 115.3(9) . .
C414 C411 C412 110.3(14) . .
N41 C411 C412 105.2(9) . .
C414 C411 C413 110.7(12) . .
N41 C411 C413 114.0(8) . .
C412 C411 C413 100.0(12) . .
N42 C421 C422 112.2(4) . 7_565
N42 C421 C422 112.2(4) . .
C422 C421 C422 108.6(5) 7_565 .
N42 C421 C42' 111.6(4) . .
C422 C421 C42' 136.2(6) 7_565 .
C422 C421 C42' 53.5(5) . .
N42 C421 C42' 111.6(4) . 7_565
C422 C421 C42' 53.5(5) 7_565 7_565
C422 C421 C42' 136.2(6) . 7_565
C42' C421 C42' 108.3(5) . 7_565
N42 C421 C42" 110.0(5) . .
C422 C421 C42" 56.8(3) 7_565 .
C422 C421 C42" 56.8(3) . .
C42' C421 C42" 107.5(4) . .
C42' C421 C42" 107.5(4) 7_565 .
N42 C421 C423 109.4(5) . .
C422 C421 C423 107.1(4) 7_565 .
C422 C421 C423 107.1(4) . .
C42' C421 C423 56.5(3) . .
C42' C421 C423 56.5(3) 7_565 .
C42" C421 C423 140.6(9) . .

loop_
_geom_bond_atom_site_label_1
_geom_bond_atom_site_label_2
_geom_bond_distance
_geom_bond_site_symmetry_2
Mn1 N11 1.660(10) .
Mn1 N2 1.905(8) .
Mn1 N1 1.918(6) .
Mn1 N1 1.918(6) 7_565
Mn1 Mn2 2.531(2) .
Mn1 Mn3 2.555(2) 7_565
Mn1 Mn3 2.555(2) .
Mn2 N21 1.677(9) .
Mn2 N3 1.875(8) .
Mn2 N1 1.900(6) 7_565
Mn2 N1 1.900(6) .
Mn2 Mn3 2.5150(18) 7_565
Mn2 Mn3 2.5150(18) .
Mn2 Li2 2.672(18) .
Mn3 N31 1.678(7) .
Mn3 N3 1.893(6) .
Mn3 N2 1.898(6) .
Mn3 N1 1.910(6) .
Mn3 Mn3 2.526(2) 7_565
Mn3 Li3 2.699(12) .
Mn4 N51 1.555(19) .
Mn4 N42 1.940(10) .
Mn4 N41 1.959(8) 7_565
Mn4 N41 1.959(8) .
Mn4 Li3 2.514(13) .
Mn4 Li3 2.514(13) 7_565
Mn4 Li2 2.558(18) .
N1 C11 1.475(9) .
N2 C21 1.503(14) .
N2 Mn3 1.898(6) 7_565
N3 Mn3 1.893(6) 7_565
N3 Li2 2.176(19) .
N3 Li3 2.212(14) 7_565
N3 Li3 2.212(14) .
N11 C111 1.422(16) .
N21 C211 1.429(13) .
N21 Li2 2.452(19) .
N31 C31 1.458(11) .
N31 Li3 2.449(15) .
N41 C411 1.445(11) .
N41 Li3 2.006(15) .
N41 Li2 2.043(13) .
N42 C421 1.380(8) .
N42 Li3 2.070(14) .
N42 Li3 2.070(14) 7_565
Li2 N41 2.043(13) 7_565
Li2 Li3 2.80(2) 7_565
Li2 Li3 2.80(2) .
Li3 Li3 2.84(3) 7_565
C1S C2S 1.49(4) .
C2S C3S 1.49(3) .
C3S C2S 1.49(3) 7_565
C11 C14 1.514(11) .
C11 C12 1.518(11) .
C11 C13 1.528(11) .
C21 C22 1.521(17) .
C21 C23 1.534(11) 7_565
C21 C23 1.534(11) .
C31 C33 1.32(3) .
C31 C33" 1.36(2) .
C31 C34" 1.50(3) .
C31 C34 1.55(3) .
C31 C32" 1.59(2) .
C31 C32 1.60(2) .
C42' C421 1.519(4) .
C42" C421 1.532(5) .
C111 C112 1.470(15) 7_565
C111 C112 1.470(15) .
C111 C113 1.51(2) .
C211 C213 1.448(12) 7_565
C211 C213 1.448(12) .
C211 C212 1.45(2) .
C411 C414 1.407(15) .
C411 C412 1.468(16) .
C411 C413 1.509(15) .
C421 C422 1.516(4) 7_565
C421 C422 1.516(4) .
C421 C42' 1.519(4) 7_565
C421 C423 1.538(5) .

loop_
_geom_torsion_atom_site_label_1
_geom_torsion_atom_site_label_2
_geom_torsion_atom_site_label_3
_geom_torsion_atom_site_label_4
_geom_torsion
_geom_torsion_site_symmetry_1
_geom_torsion_site_symmetry_4
N11 Mn1 Mn2 N21 0.000(1) . .
N2 Mn1 Mn2 N21 180.000(1) . .
N1 Mn1 Mn2 N21 -85.7(2) . .
N1 Mn1 Mn2 N21 85.7(2) 7_565 .
Mn3 Mn1 Mn2 N21 144.89(4) 7_565 .
Mn3 Mn1 Mn2 N21 -144.89(4) . .
N11 Mn1 Mn2 N3 180.0 . .
N2 Mn1 Mn2 N3 0.0 . .
N1 Mn1 Mn2 N3 94.3(2) . .
N1 Mn1 Mn2 N3 -94.3(2) 7_565 .
Mn3 Mn1 Mn2 N3 -35.11(4) 7_565 .
Mn3 Mn1 Mn2 N3 35.11(4) . .
N11 Mn1 Mn2 N1 -85.7(2) . 7_565
N2 Mn1 Mn2 N1 94.3(2) . 7_565
N1 Mn1 Mn2 N1 -171.5(5) . 7_565
Mn3 Mn1 Mn2 N1 59.1(2) 7_565 7_565
Mn3 Mn1 Mn2 N1 129.4(2) . 7_565
N11 Mn1 Mn2 N1 85.7(2) . .
N2 Mn1 Mn2 N1 -94.3(2) . .
N1 Mn1 Mn2 N1 171.5(5) 7_565 .
Mn3 Mn1 Mn2 N1 -129.4(2) 7_565 .
Mn3 Mn1 Mn2 N1 -59.1(2) . .
N11 Mn1 Mn2 Mn3 -144.89(4) . 7_565
N2 Mn1 Mn2 Mn3 35.11(4) . 7_565
N1 Mn1 Mn2 Mn3 129.4(2) . 7_565
N1 Mn1 Mn2 Mn3 -59.1(2) 7_565 7_565
Mn3 Mn1 Mn2 Mn3 70.21(8) . 7_565
N11 Mn1 Mn2 Mn3 144.89(4) . .
N2 Mn1 Mn2 Mn3 -35.11(4) . .
N1 Mn1 Mn2 Mn3 59.1(2) . .
N1 Mn1 Mn2 Mn3 -129.4(2) 7_565 .
Mn3 Mn1 Mn2 Mn3 -70.21(8) 7_565 .
N11 Mn1 Mn2 Li2 180.000(2) . .
N2 Mn1 Mn2 Li2 0.000(2) . .
N1 Mn1 Mn2 Li2 94.3(2) . .
N1 Mn1 Mn2 Li2 -94.3(2) 7_565 .
Mn3 Mn1 Mn2 Li2 -35.11(4) 7_565 .
Mn3 Mn1 Mn2 Li2 35.11(4) . .
N21 Mn2 Mn3 N31 -2.1(6) . .
N3 Mn2 Mn3 N31 79.5(5) . .
N1 Mn2 Mn3 N31 173.8(4) 7_565 .
N1 Mn2 Mn3 N31 -91.4(5) . .
Mn3 Mn2 Mn3 N31 138.5(4) 7_565 .
Mn1 Mn2 Mn3 N31 -150.4(4) . .
Li2 Mn2 Mn3 N31 46.7(5) . .
N21 Mn2 Mn3 N3 -81.6(5) . .
N1 Mn2 Mn3 N3 94.3(3) 7_565 .
N1 Mn2 Mn3 N3 -170.9(3) . .
Mn3 Mn2 Mn3 N3 59.0(2) 7_565 .
Mn1 Mn2 Mn3 N3 130.1(2) . .
Li2 Mn2 Mn3 N3 -32.8(3) . .
N21 Mn2 Mn3 N2 -176.4(5) . .
N3 Mn2 Mn3 N2 -94.8(3) . .
N1 Mn2 Mn3 N2 -0.5(3) 7_565 .
N1 Mn2 Mn3 N2 94.3(3) . .
Mn3 Mn2 Mn3 N2 -35.8(2) 7_565 .
Mn1 Mn2 Mn3 N2 35.3(2) . .
Li2 Mn2 Mn3 N2 -127.6(3) . .
N21 Mn2 Mn3 N1 89.3(5) . .
N3 Mn2 Mn3 N1 170.9(3) . .
N1 Mn2 Mn3 N1 -94.8(4) 7_565 .
Mn3 Mn2 Mn3 N1 -130.1(2) 7_565 .
Mn1 Mn2 Mn3 N1 -59.0(2) . .
Li2 Mn2 Mn3 N1 138.1(3) . .
N21 Mn2 Mn3 Mn3 -140.6(4) . 7_565
N3 Mn2 Mn3 Mn3 -59.0(2) . 7_565
N1 Mn2 Mn3 Mn3 35.35(17) 7_565 7_565
N1 Mn2 Mn3 Mn3 130.1(2) . 7_565
Mn1 Mn2 Mn3 Mn3 71.09(4) . 7_565
Li2 Mn2 Mn3 Mn3 -91.84(19) . 7_565
N21 Mn2 Mn3 Mn1 148.3(4) . .
N3 Mn2 Mn3 Mn1 -130.1(2) . .
N1 Mn2 Mn3 Mn1 -35.74(17) 7_565 .
N1 Mn2 Mn3 Mn1 59.0(2) . .
Mn3 Mn2 Mn3 Mn1 -71.09(4) 7_565 .
Li2 Mn2 Mn3 Mn1 -162.93(19) . .
N21 Mn2 Mn3 Li3 -48.4(5) . .
N3 Mn2 Mn3 Li3 33.2(4) . .
N1 Mn2 Mn3 Li3 127.5(3) 7_565 .
N1 Mn2 Mn3 Li3 -137.7(4) . .
Mn3 Mn2 Mn3 Li3 92.1(3) 7_565 .
Mn1 Mn2 Mn3 Li3 163.2(3) . .
Li2 Mn2 Mn3 Li3 0.3(3) . .
N11 Mn1 Mn3 N31 0.7(7) . .
N2 Mn1 Mn3 N31 -85.1(5) . .
N1 Mn1 Mn3 N31 86.5(5) . .
N1 Mn1 Mn3 N31 -178.8(5) 7_565 .
Mn2 Mn1 Mn3 N31 145.9(5) . .
Mn3 Mn1 Mn3 N31 -143.9(4) 7_565 .
N11 Mn1 Mn3 N3 -179.8(5) . .
N2 Mn1 Mn3 N3 94.4(3) . .
N1 Mn1 Mn3 N3 -94.1(3) . .
N1 Mn1 Mn3 N3 0.6(3) 7_565 .
Mn2 Mn1 Mn3 N3 -34.7(2) . .
Mn3 Mn1 Mn3 N3 35.6(2) 7_565 .
N11 Mn1 Mn3 N2 85.8(6) . .
N1 Mn1 Mn3 N2 171.5(3) . .
N1 Mn1 Mn3 N2 -93.8(3) 7_565 .
Mn2 Mn1 Mn3 N2 -129.0(2) . .
Mn3 Mn1 Mn3 N2 -58.8(2) 7_565 .
N11 Mn1 Mn3 N1 -85.7(5) . .
N2 Mn1 Mn3 N1 -171.5(3) . .
N1 Mn1 Mn3 N1 94.7(4) 7_565 .
Mn2 Mn1 Mn3 N1 59.4(2) . .
Mn3 Mn1 Mn3 N1 129.7(2) 7_565 .
N11 Mn1 Mn3 Mn2 -145.2(5) . .
N2 Mn1 Mn3 Mn2 129.0(2) . .
N1 Mn1 Mn3 Mn2 -59.4(2) . .
N1 Mn1 Mn3 Mn2 35.26(17) 7_565 .
Mn3 Mn1 Mn3 Mn2 70.24(4) 7_565 .
N11 Mn1 Mn3 Mn3 144.6(5) . 7_565
N2 Mn1 Mn3 Mn3 58.8(2) . 7_565
N1 Mn1 Mn3 Mn3 -129.7(2) . 7_565
N1 Mn1 Mn3 Mn3 -34.98(17) 7_565 7_565
Mn2 Mn1 Mn3 Mn3 -70.24(4) . 7_565
N11 Mn1 Mn3 Li3 -178.7(7) . .
N2 Mn1 Mn3 Li3 95.5(6) . .
N1 Mn1 Mn3 Li3 -93.0(6) . .
N1 Mn1 Mn3 Li3 1.7(6) 7_565 .
Mn2 Mn1 Mn3 Li3 -33.5(6) . .
Mn3 Mn1 Mn3 Li3 36.7(6) 7_565 .
N21 Mn2 N1 C11 2.7(7) . .
N3 Mn2 N1 C11 131.1(6) . .
N1 Mn2 N1 C11 -131.0(5) 7_565 .
Mn3 Mn2 N1 C11 179.8(6) 7_565 .
Mn3 Mn2 N1 C11 137.9(7) . .
Mn1 Mn2 N1 C11 -137.5(7) . .
Li2 Mn2 N1 C11 81.8(7) . .
N21 Mn2 N1 Mn3 -135.3(3) . .
N3 Mn2 N1 Mn3 -6.8(3) . .
N1 Mn2 N1 Mn3 91.0(2) 7_565 .
Mn3 Mn2 N1 Mn3 41.86(17) 7_565 .
Mn1 Mn2 N1 Mn3 84.6(2) . .
Li2 Mn2 N1 Mn3 -56.2(5) . .
N21 Mn2 N1 Mn1 140.2(3) . .
N3 Mn2 N1 Mn1 -91.4(2) . .
N1 Mn2 N1 Mn1 6.4(3) 7_565 .
Mn3 Mn2 N1 Mn1 -42.71(17) 7_565 .
Mn3 Mn2 N1 Mn1 -84.6(2) . .
Li2 Mn2 N1 Mn1 -140.8(5) . .
N31 Mn3 N1 C11 -3.2(7) . .
N3 Mn3 N1 C11 -131.2(6) . .
N2 Mn3 N1 C11 131.9(6) . .
Mn2 Mn3 N1 C11 -138.0(7) . .
Mn3 Mn3 N1 C11 -179.6(6) 7_565 .
Mn1 Mn3 N1 C11 138.2(7) . .
Li3 Mn3 N1 C11 -81.9(7) . .
N31 Mn3 N1 Mn2 134.8(3) . .
N3 Mn3 N1 Mn2 6.8(2) . .
N2 Mn3 N1 Mn2 -90.1(2) . .
Mn3 Mn3 N1 Mn2 -41.59(16) 7_565 .
Mn1 Mn3 N1 Mn2 -83.8(2) . .
Li3 Mn3 N1 Mn2 56.1(4) . .
N31 Mn3 N1 Mn1 -141.4(3) . .
N3 Mn3 N1 Mn1 90.6(2) . .
N2 Mn3 N1 Mn1 -6.3(2) . .
Mn2 Mn3 N1 Mn1 83.8(2) . .
Mn3 Mn3 N1 Mn1 42.19(16) 7_565 .
Li3 Mn3 N1 Mn1 139.9(4) . .
N11 Mn1 N1 C11 -0.5(7) . .
N2 Mn1 N1 C11 -132.4(6) . .
N1 Mn1 N1 C11 131.7(5) 7_565 .
Mn2 Mn1 N1 C11 138.0(7) . .
Mn3 Mn1 N1 C11 179.8(6) 7_565 .
Mn3 Mn1 N1 C11 -138.7(7) . .
N11 Mn1 N1 Mn2 -138.5(4) . .
N2 Mn1 N1 Mn2 89.6(2) . .
N1 Mn1 N1 Mn2 -6.4(3) 7_565 .
Mn3 Mn1 N1 Mn2 41.76(17) 7_565 .
Mn3 Mn1 N1 Mn2 83.3(2) . .
N11 Mn1 N1 Mn3 138.2(4) . .
N2 Mn1 N1 Mn3 6.3(2) . .
N1 Mn1 N1 Mn3 -89.7(2) 7_565 .
Mn2 Mn1 N1 Mn3 -83.3(2) . .
Mn3 Mn1 N1 Mn3 -41.53(16) 7_565 .
N31 Mn3 N2 C21 4.0(9) . .
N3 Mn3 N2 C21 132.0(8) . .
N1 Mn3 N2 C21 -131.3(8) . .
Mn2 Mn3 N2 C21 180.0(7) . .
Mn3 Mn3 N2 C21 137.3(9) 7_565 .
Mn1 Mn3 N2 C21 -137.7(8) . .
Li3 Mn3 N2 C21 83.2(8) . .
N31 Mn3 N2 Mn3 -133.3(3) . 7_565
N3 Mn3 N2 Mn3 -5.3(4) . 7_565
N1 Mn3 N2 Mn3 91.3(3) . 7_565
Mn2 Mn3 N2 Mn3 42.7(2) . 7_565
Mn1 Mn3 N2 Mn3 85.0(3) . 7_565
Li3 Mn3 N2 Mn3 -54.1(5) . 7_565
N31 Mn3 N2 Mn1 141.7(3) . .
N3 Mn3 N2 Mn1 -90.3(3) . .
N1 Mn3 N2 Mn1 6.3(2) . .
Mn2 Mn3 N2 Mn1 -42.33(16) . .
Mn3 Mn3 N2 Mn1 -85.0(3) 7_565 .
Li3 Mn3 N2 Mn1 -139.1(4) . .
N11 Mn1 N2 C21 0.0 . .
N1 Mn1 N2 C21 131.73(17) . .
N1 Mn1 N2 C21 -131.73(17) 7_565 .
Mn2 Mn1 N2 C21 180.0 . .
Mn3 Mn1 N2 C21 -138.04(15) 7_565 .
Mn3 Mn1 N2 C21 138.04(15) . .
N11 Mn1 N2 Mn3 138.04(15) . 7_565
N1 Mn1 N2 Mn3 -90.2(2) . 7_565
N1 Mn1 N2 Mn3 6.3(2) 7_565 7_565
Mn2 Mn1 N2 Mn3 -41.96(15) . 7_565
Mn3 Mn1 N2 Mn3 -83.9(3) . 7_565
N11 Mn1 N2 Mn3 -138.04(15) . .
N1 Mn1 N2 Mn3 -6.3(2) . .
N1 Mn1 N2 Mn3 90.2(2) 7_565 .
Mn2 Mn1 N2 Mn3 41.96(15) . .
Mn3 Mn1 N2 Mn3 83.9(3) 7_565 .
N21 Mn2 N3 Mn3 137.83(15) . .
N1 Mn2 N3 Mn3 -91.2(2) 7_565 .
N1 Mn2 N3 Mn3 6.9(2) . .
Mn3 Mn2 N3 Mn3 -84.3(3) 7_565 .
Mn1 Mn2 N3 Mn3 -42.17(15) . .
Li2 Mn2 N3 Mn3 137.83(15) . .
N21 Mn2 N3 Mn3 -137.83(15) . 7_565
N1 Mn2 N3 Mn3 -6.9(2) 7_565 7_565
N1 Mn2 N3 Mn3 91.2(2) . 7_565
Mn3 Mn2 N3 Mn3 84.3(3) . 7_565
Mn1 Mn2 N3 Mn3 42.17(15) . 7_565
Li2 Mn2 N3 Mn3 -137.83(15) . 7_565
N21 Mn2 N3 Li2 0.0 . .
N1 Mn2 N3 Li2 130.94(18) 7_565 .
N1 Mn2 N3 Li2 -130.94(18) . .
Mn3 Mn2 N3 Li2 137.83(15) 7_565 .
Mn3 Mn2 N3 Li2 -137.83(15) . .
Mn1 Mn2 N3 Li2 180.000(1) . .
N21 Mn2 N3 Li3 -66.2(7) . 7_565
N1 Mn2 N3 Li3 64.8(8) 7_565 7_565
N1 Mn2 N3 Li3 162.9(7) . 7_565
Mn3 Mn2 N3 Li3 71.6(6) 7_565 7_565
Mn3 Mn2 N3 Li3 156.0(8) . 7_565
Mn1 Mn2 N3 Li3 113.8(7) . 7_565
Li2 Mn2 N3 Li3 -66.2(7) . 7_565
N21 Mn2 N3 Li3 66.2(7) . .
N1 Mn2 N3 Li3 -162.9(7) 7_565 .
N1 Mn2 N3 Li3 -64.8(8) . .
Mn3 Mn2 N3 Li3 -156.0(8) 7_565 .
Mn3 Mn2 N3 Li3 -71.6(6) . .
Mn1 Mn2 N3 Li3 -113.8(7) . .
Li2 Mn2 N3 Li3 66.2(7) . .
N31 Mn3 N3 Mn2 -138.7(3) . .
N2 Mn3 N3 Mn2 89.7(3) . .
N1 Mn3 N3 Mn2 -6.8(2) . .
Mn3 Mn3 N3 Mn2 84.4(3) 7_565 .
Mn1 Mn3 N3 Mn2 41.59(17) . .
Li3 Mn3 N3 Mn2 -137.7(5) . .
N31 Mn3 N3 Mn3 136.9(3) . 7_565
N2 Mn3 N3 Mn3 5.3(4) . 7_565
N1 Mn3 N3 Mn3 -91.2(3) . 7_565
Mn2 Mn3 N3 Mn3 -84.4(3) . 7_565
Mn1 Mn3 N3 Mn3 -42.8(2) . 7_565
Li3 Mn3 N3 Mn3 137.9(5) . 7_565
N31 Mn3 N3 Li2 -66.6(9) . .
N2 Mn3 N3 Li2 161.8(9) . .
N1 Mn3 N3 Li2 65.2(9) . .
Mn2 Mn3 N3 Li2 72.1(8) . .
Mn3 Mn3 N3 Li2 156.5(10) 7_565 .
Mn1 Mn3 N3 Li2 113.7(8) . .
Li3 Mn3 N3 Li2 -65.6(9) . .
N31 Mn3 N3 Li3 65.4(7) . 7_565
N2 Mn3 N3 Li3 -66.2(7) . 7_565
N1 Mn3 N3 Li3 -162.7(6) . 7_565
Mn2 Mn3 N3 Li3 -155.9(7) . 7_565
Mn3 Mn3 N3 Li3 -71.5(6) 7_565 7_565
Mn1 Mn3 N3 Li3 -114.3(6) . 7_565
Li3 Mn3 N3 Li3 66.4(8) . 7_565
N31 Mn3 N3 Li3 -1.0(5) . .
N2 Mn3 N3 Li3 -132.6(5) . .
N1 Mn3 N3 Li3 130.8(4) . .
Mn2 Mn3 N3 Li3 137.7(5) . .
Mn3 Mn3 N3 Li3 -137.9(5) 7_565 .
Mn1 Mn3 N3 Li3 179.3(4) . .
N2 Mn1 N11 C111 180(100) . .
N1 Mn1 N11 C111 60(100) . .
N1 Mn1 N11 C111 -60(100) 7_565 .
Mn2 Mn1 N11 C111 0(100) . .
Mn3 Mn1 N11 C111 -120(100) 7_565 .
Mn3 Mn1 N11 C111 120(100) . .
N3 Mn2 N21 C211 180.000(9) . .
N1 Mn2 N21 C211 61.4(3) 7_565 .
N1 Mn2 N21 C211 -61.4(3) . .
Mn3 Mn2 N21 C211 123.3(3) 7_565 .
Mn3 Mn2 N21 C211 -123.3(3) . .
Mn1 Mn2 N21 C211 0.000(9) . .
Li2 Mn2 N21 C211 180.000(9) . .
N3 Mn2 N21 Li2 0.0 . .
N1 Mn2 N21 Li2 -118.6(3) 7_565 .
N1 Mn2 N21 Li2 118.6(3) . .
Mn3 Mn2 N21 Li2 -56.7(3) 7_565 .
Mn3 Mn2 N21 Li2 56.7(3) . .
Mn1 Mn2 N21 Li2 180.000(2) . .
N3 Mn3 N31 C31 180(100) . .
N2 Mn3 N31 C31 -62(4) . .
N1 Mn3 N31 C31 62(4) . .
Mn2 Mn3 N31 C31 125(4) . .
Mn3 Mn3 N31 C31 -124(4) 7_565 .
Mn1 Mn3 N31 C31 -1(4) . .
Li3 Mn3 N31 C31 179(100) . .
N3 Mn3 N31 Li3 0.9(5) . .
N2 Mn3 N31 Li3 119.1(4) . .
N1 Mn3 N31 Li3 -117.2(4) . .
Mn2 Mn3 N31 Li3 -54.1(5) . .
Mn3 Mn3 N31 Li3 56.9(5) 7_565 .
Mn1 Mn3 N31 Li3 -179.7(4) . .
N51 Mn4 N41 C411 0.2(10) . .
N42 Mn4 N41 C411 124.8(6) . .
N41 Mn4 N41 C411 -126.6(5) 7_565 .
Li3 Mn4 N41 C411 134.1(8) . .
Li3 Mn4 N41 C411 -179.7(6) 7_565 .
Li2 Mn4 N41 C411 -136.3(9) . .
N51 Mn4 N41 Li3 -133.9(9) . .
N42 Mn4 N41 Li3 -9.3(5) . .
N41 Mn4 N41 Li3 99.3(5) 7_565 .
Li3 Mn4 N41 Li3 46.2(5) 7_565 .
Li2 Mn4 N41 Li3 89.7(7) . .
N51 Mn4 N41 Li2 136.4(9) . .
N42 Mn4 N41 Li2 -99.0(6) . .
N41 Mn4 N41 Li2 9.6(7) 7_565 .
Li3 Mn4 N41 Li2 -89.7(7) . .
Li3 Mn4 N41 Li2 -43.5(6) 7_565 .
N51 Mn4 N42 C421 0.000(1) . .
N41 Mn4 N42 C421 126.3(2) 7_565 .
N41 Mn4 N42 C421 -126.3(2) . .
Li3 Mn4 N42 C421 -135.3(4) . .
Li3 Mn4 N42 C421 135.3(4) 7_565 .
Li2 Mn4 N42 C421 180.0 . .
N51 Mn4 N42 Li3 135.3(4) . .
N41 Mn4 N42 Li3 -98.4(4) 7_565 .
N41 Mn4 N42 Li3 9.1(5) . .
Li3 Mn4 N42 Li3 -89.3(8) 7_565 .
Li2 Mn4 N42 Li3 -44.7(4) . .
N51 Mn4 N42 Li3 -135.3(4) . 7_565
N41 Mn4 N42 Li3 -9.0(5) 7_565 7_565
N41 Mn4 N42 Li3 98.4(4) . 7_565
Li3 Mn4 N42 Li3 89.3(8) . 7_565
Li2 Mn4 N42 Li3 44.7(4) . 7_565
C411 N41 Li2 N41 108.7(10) . 7_565
Mn4 N41 Li2 N41 -9.1(6) . 7_565
Li3 N41 Li2 N41 -88.0(8) . 7_565
C411 N41 Li2 N3 -154.6(9) . .
Mn4 N41 Li2 N3 87.6(5) . .
Li3 N41 Li2 N3 8.7(6) . .
C411 N41 Li2 N21 -70.2(16) . .
Mn4 N41 Li2 N21 172.1(11) . .
Li3 N41 Li2 N21 93.2(11) . .
C411 N41 Li2 Mn4 117.7(10) . .
Li3 N41 Li2 Mn4 -78.9(5) . .
C411 N41 Li2 Mn2 -116.5(11) . .
Mn4 N41 Li2 Mn2 125.7(7) . .
Li3 N41 Li2 Mn2 46.8(8) . .
C411 N41 Li2 Li3 154.4(9) . 7_565
Mn4 N41 Li2 Li3 36.6(4) . 7_565
Li3 N41 Li2 Li3 -42.3(6) . 7_565
C411 N41 Li2 Li3 -163.3(12) . .
Mn4 N41 Li2 Li3 78.9(5) . .
Mn2 N3 Li2 N41 -131.2(5) . 7_565
Mn3 N3 Li2 N41 156.1(6) . 7_565
Mn3 N3 Li2 N41 -58.5(11) 7_565 7_565
Li3 N3 Li2 N41 8.0(6) 7_565 7_565
Li3 N3 Li2 N41 89.6(6) . 7_565
Mn2 N3 Li2 N41 131.2(5) . .
Mn3 N3 Li2 N41 58.5(11) . .
Mn3 N3 Li2 N41 -156.1(6) 7_565 .
Li3 N3 Li2 N41 -89.6(6) 7_565 .
Li3 N3 Li2 N41 -8.0(6) . .
Mn2 N3 Li2 N21 0.0 . .
Mn3 N3 Li2 N21 -72.7(7) . .
Mn3 N3 Li2 N21 72.7(7) 7_565 .
Li3 N3 Li2 N21 139.2(4) 7_565 .
Li3 N3 Li2 N21 -139.2(4) . .
Mn2 N3 Li2 Mn4 180.0 . .
Mn3 N3 Li2 Mn4 107.3(7) . .
Mn3 N3 Li2 Mn4 -107.3(7) 7_565 .
Li3 N3 Li2 Mn4 -40.8(4) 7_565 .
Li3 N3 Li2 Mn4 40.8(4) . .
Mn3 N3 Li2 Mn2 -72.7(7) . .
Mn3 N3 Li2 Mn2 72.7(7) 7_565 .
Li3 N3 Li2 Mn2 139.2(4) 7_565 .
Li3 N3 Li2 Mn2 -139.2(4) . .
Mn2 N3 Li2 Li3 -139.2(4) . 7_565
Mn3 N3 Li2 Li3 148.1(9) . 7_565
Mn3 N3 Li2 Li3 -66.5(8) 7_565 7_565
Li3 N3 Li2 Li3 81.6(7) . 7_565
Mn2 N3 Li2 Li3 139.2(4) . .
Mn3 N3 Li2 Li3 66.5(8) . .
Mn3 N3 Li2 Li3 -148.1(9) 7_565 .
Li3 N3 Li2 Li3 -81.6(7) 7_565 .
C211 N21 Li2 N41 -89.2(11) . 7_565
Mn2 N21 Li2 N41 90.8(11) . 7_565
C211 N21 Li2 N41 89.2(11) . .
Mn2 N21 Li2 N41 -90.8(11) . .
C211 N21 Li2 N3 180.000(1) . .
Mn2 N21 Li2 N3 0.0 . .
C211 N21 Li2 Mn4 180.000(9) . .
Mn2 N21 Li2 Mn4 0.000(10) . .
C211 N21 Li2 Mn2 180.000(2) . .
C211 N21 Li2 Li3 -144.4(5) . 7_565
Mn2 N21 Li2 Li3 35.6(5) . 7_565
C211 N21 Li2 Li3 144.4(5) . .
Mn2 N21 Li2 Li3 -35.6(5) . .
N51 Mn4 Li2 N41 84.0(4) . 7_565
N42 Mn4 Li2 N41 -96.0(4) . 7_565
N41 Mn4 Li2 N41 168.0(8) . 7_565
Li3 Mn4 Li2 N41 -133.9(6) . 7_565
Li3 Mn4 Li2 N41 -58.2(5) 7_565 7_565
N51 Mn4 Li2 N41 -84.0(4) . .
N42 Mn4 Li2 N41 96.0(4) . .
N41 Mn4 Li2 N41 -168.0(8) 7_565 .
Li3 Mn4 Li2 N41 58.2(5) . .
Li3 Mn4 Li2 N41 133.9(6) 7_565 .
N51 Mn4 Li2 N3 180.0 . .
N42 Mn4 Li2 N3 0.0 . .
N41 Mn4 Li2 N3 96.0(4) 7_565 .
N41 Mn4 Li2 N3 -96.0(4) . .
Li3 Mn4 Li2 N3 -37.8(3) . .
Li3 Mn4 Li2 N3 37.8(3) 7_565 .
N51 Mn4 Li2 N21 180.000(9) . .
N42 Mn4 Li2 N21 0.000(11) . .
N41 Mn4 Li2 N21 96.0(4) 7_565 .
N41 Mn4 Li2 N21 -96.0(4) . .
Li3 Mn4 Li2 N21 -37.8(3) . .
Li3 Mn4 Li2 N21 37.8(3) 7_565 .
N51 Mn4 Li2 Mn2 180.0 . .
N42 Mn4 Li2 Mn2 0.000(2) . .
N41 Mn4 Li2 Mn2 96.0(4) 7_565 .
N41 Mn4 Li2 Mn2 -96.0(4) . .
Li3 Mn4 Li2 Mn2 -37.8(3) . .
Li3 Mn4 Li2 Mn2 37.8(3) 7_565 .
N51 Mn4 Li2 Li3 142.2(3) . 7_565
N42 Mn4 Li2 Li3 -37.8(3) . 7_565
N41 Mn4 Li2 Li3 58.2(5) 7_565 7_565
N41 Mn4 Li2 Li3 -133.9(6) . 7_565
Li3 Mn4 Li2 Li3 -75.7(7) . 7_565
N51 Mn4 Li2 Li3 -142.2(3) . .
N42 Mn4 Li2 Li3 37.8(3) . .
N41 Mn4 Li2 Li3 133.9(6) 7_565 .
N41 Mn4 Li2 Li3 -58.2(5) . .
Li3 Mn4 Li2 Li3 75.7(7) 7_565 .
N21 Mn2 Li2 N41 -118.1(8) . 7_565
N3 Mn2 Li2 N41 61.9(8) . 7_565
N1 Mn2 Li2 N41 -7.1(10) 7_565 7_565
N1 Mn2 Li2 N41 130.9(6) . 7_565
Mn3 Mn2 Li2 N41 31.7(8) 7_565 7_565
Mn3 Mn2 Li2 N41 92.1(7) . 7_565
Mn1 Mn2 Li2 N41 61.9(8) . 7_565
N21 Mn2 Li2 N41 118.1(8) . .
N3 Mn2 Li2 N41 -61.9(8) . .
N1 Mn2 Li2 N41 -130.9(6) 7_565 .
N1 Mn2 Li2 N41 7.1(10) . .
Mn3 Mn2 Li2 N41 -92.1(7) 7_565 .
Mn3 Mn2 Li2 N41 -31.7(8) . .
Mn1 Mn2 Li2 N41 -61.9(8) . .
N21 Mn2 Li2 N3 180.0 . .
N1 Mn2 Li2 N3 -69.0(3) 7_565 .
N1 Mn2 Li2 N3 69.0(3) . .
Mn3 Mn2 Li2 N3 -30.20(4) 7_565 .
Mn3 Mn2 Li2 N3 30.20(4) . .
Mn1 Mn2 Li2 N3 0.000(1) . .
N3 Mn2 Li2 N21 180.000(1) . .
N1 Mn2 Li2 N21 111.0(3) 7_565 .
N1 Mn2 Li2 N21 -111.0(3) . .
Mn3 Mn2 Li2 N21 149.80(4) 7_565 .
Mn3 Mn2 Li2 N21 -149.80(4) . .
Mn1 Mn2 Li2 N21 180.000(3) . .
N21 Mn2 Li2 Mn4 180.000(1) . .
N3 Mn2 Li2 Mn4 0.0 . .
N1 Mn2 Li2 Mn4 -69.0(3) 7_565 .
N1 Mn2 Li2 Mn4 69.0(3) . .
Mn3 Mn2 Li2 Mn4 -30.20(4) 7_565 .
Mn3 Mn2 Li2 Mn4 30.20(4) . .
Mn1 Mn2 Li2 Mn4 0.000(3) . .
N21 Mn2 Li2 Li3 -149.5(3) . 7_565
N3 Mn2 Li2 Li3 30.5(3) . 7_565
N1 Mn2 Li2 Li3 -38.5(5) 7_565 7_565
N1 Mn2 Li2 Li3 99.5(4) . 7_565
Mn3 Mn2 Li2 Li3 0.3(3) 7_565 7_565
Mn3 Mn2 Li2 Li3 60.7(3) . 7_565
Mn1 Mn2 Li2 Li3 30.5(3) . 7_565
N21 Mn2 Li2 Li3 149.5(3) . .
N3 Mn2 Li2 Li3 -30.5(3) . .
N1 Mn2 Li2 Li3 -99.5(4) 7_565 .
N1 Mn2 Li2 Li3 38.5(6) . .
Mn3 Mn2 Li2 Li3 -60.7(3) 7_565 .
Mn3 Mn2 Li2 Li3 -0.3(3) . .
Mn1 Mn2 Li2 Li3 -30.5(3) . .
C411 N41 Li3 N42 -108.0(10) . .
Mn4 N41 Li3 N42 8.5(4) . .
Li2 N41 Li3 N42 88.2(6) . .
C411 N41 Li3 N3 155.2(9) . .
Mn4 N41 Li3 N3 -88.3(5) . .
Li2 N41 Li3 N3 -8.6(6) . .
C411 N41 Li3 N31 71.2(14) . .
Mn4 N41 Li3 N31 -172.3(9) . .
Li2 N41 Li3 N31 -92.6(9) . .
C411 N41 Li3 Mn4 -116.5(10) . .
Li2 N41 Li3 Mn4 79.7(5) . .
C411 N41 Li3 Mn3 117.4(10) . .
Mn4 N41 Li3 Mn3 -126.1(7) . .
Li2 N41 Li3 Mn3 -46.5(8) . .
C411 N41 Li3 Li2 163.8(12) . .
Mn4 N41 Li3 Li2 -79.7(5) . .
C411 N41 Li3 Li3 -154.6(9) . 7_565
Mn4 N41 Li3 Li3 -38.1(2) . 7_565
Li2 N41 Li3 Li3 41.6(4) . 7_565
C421 N42 Li3 N41 115.2(10) . .
Mn4 N42 Li3 N41 -8.6(5) . .
Li3 N42 Li3 N41 -86.6(7) 7_565 .
C421 N42 Li3 N3 -148.0(9) . .
Mn4 N42 Li3 N3 88.2(5) . .
Li3 N42 Li3 N3 10.2(8) 7_565 .
C421 N42 Li3 N31 -64.0(13) . .
Mn4 N42 Li3 N31 172.1(8) . .
Li3 N42 Li3 N31 94.1(9) 7_565 .
C421 N42 Li3 Mn4 123.9(10) . .
Li3 N42 Li3 Mn4 -78.0(4) 7_565 .
C421 N42 Li3 Mn3 -109.4(10) . .
Mn4 N42 Li3 Mn3 126.7(7) . .
Li3 N42 Li3 Mn3 48.7(9) 7_565 .
C421 N42 Li3 Li2 162.1(9) . .
Mn4 N42 Li3 Li2 38.2(4) . .
Li3 N42 Li3 Li2 -39.7(7) 7_565 .
C421 N42 Li3 Li3 -158.1(13) . 7_565
Mn4 N42 Li3 Li3 78.0(4) . 7_565
Mn2 N3 Li3 N41 -59.1(9) . .
Mn3 N3 Li3 N41 -131.5(5) . .
Mn3 N3 Li3 N41 156.3(5) 7_565 .
Li2 N3 Li3 N41 8.2(5) . .
Li3 N3 Li3 N41 89.2(6) 7_565 .
Mn2 N3 Li3 N42 -157.9(6) . .
Mn3 N3 Li3 N42 129.7(6) . .
Mn3 N3 Li3 N42 57.5(8) 7_565 .
Li2 N3 Li3 N42 -90.6(6) . .
Li3 N3 Li3 N42 -9.7(8) 7_565 .
Mn2 N3 Li3 N31 73.0(7) . .
Mn3 N3 Li3 N31 0.6(3) . .
Mn3 N3 Li3 N31 -71.6(7) 7_565 .
Li2 N3 Li3 N31 140.3(5) . .
Li3 N3 Li3 N31 -138.7(3) 7_565 .
Mn2 N3 Li3 Mn4 -108.9(6) . .
Mn3 N3 Li3 Mn4 178.7(4) . .
Mn3 N3 Li3 Mn4 106.4(6) 7_565 .
Li2 N3 Li3 Mn4 -41.7(4) . .
Li3 N3 Li3 Mn4 39.3(6) 7_565 .
Mn2 N3 Li3 Mn3 72.4(6) . .
Mn3 N3 Li3 Mn3 -72.2(6) 7_565 .
Li2 N3 Li3 Mn3 139.6(4) . .
Li3 N3 Li3 Mn3 -139.4(4) 7_565 .
Mn2 N3 Li3 Li2 -67.2(7) . .
Mn3 N3 Li3 Li2 -139.6(4) . .
Mn3 N3 Li3 Li2 148.1(7) 7_565 .
Li3 N3 Li3 Li2 81.0(5) 7_565 .
Mn2 N3 Li3 Li3 -148.2(9) . 7_565
Mn3 N3 Li3 Li3 139.4(4) . 7_565
Mn3 N3 Li3 Li3 67.1(5) 7_565 7_565
Li2 N3 Li3 Li3 -81.0(5) . 7_565
C31 N31 Li3 N41 -90.2(10) . .
Mn3 N31 Li3 N41 89.6(9) . .
C31 N31 Li3 N42 88.7(10) . .
Mn3 N31 Li3 N42 -91.4(8) . .
C31 N31 Li3 N3 179.4(6) . .
Mn3 N31 Li3 N3 -0.7(4) . .
C31 N31 Li3 Mn4 161(6) . .
Mn3 N31 Li3 Mn4 -19(6) . .
C31 N31 Li3 Mn3 -179.8(7) . .
C31 N31 Li3 Li2 -146.6(7) . .
Mn3 N31 Li3 Li2 33.2(6) . .
C31 N31 Li3 Li3 144.4(5) . 7_565
Mn3 N31 Li3 Li3 -35.8(3) . 7_565
N51 Mn4 Li3 N41 85.5(12) . .
N42 Mn4 Li3 N41 168.8(6) . .
N41 Mn4 Li3 N41 -94.4(5) 7_565 .
Li3 Mn4 Li3 N41 -131.7(3) 7_565 .
Li2 Mn4 Li3 N41 -58.5(4) . .
N51 Mn4 Li3 N42 -83.3(12) . .
N41 Mn4 Li3 N42 96.8(4) 7_565 .
N41 Mn4 Li3 N42 -168.8(6) . .
Li3 Mn4 Li3 N42 59.6(4) 7_565 .
Li2 Mn4 Li3 N42 132.8(5) . .
N51 Mn4 Li3 N3 -178.9(11) . .
N42 Mn4 Li3 N3 -95.6(5) . .
N41 Mn4 Li3 N3 1.2(5) 7_565 .
N41 Mn4 Li3 N3 95.6(6) . .
Li3 Mn4 Li3 N3 -36.0(6) 7_565 .
Li2 Mn4 Li3 N3 37.1(4) . .
N51 Mn4 Li3 N31 -161(6) . .
N42 Mn4 Li3 N31 -77(6) . .
N41 Mn4 Li3 N31 19(6) 7_565 .
N41 Mn4 Li3 N31 114(6) . .
Li3 Mn4 Li3 N31 -18(6) 7_565 .
Li2 Mn4 Li3 N31 55(6) . .
N51 Mn4 Li3 Mn3 -177.6(11) . .
N42 Mn4 Li3 Mn3 -94.3(8) . .
N41 Mn4 Li3 Mn3 2.6(9) 7_565 .
N41 Mn4 Li3 Mn3 97.0(9) . .
Li3 Mn4 Li3 Mn3 -34.7(9) 7_565 .
Li2 Mn4 Li3 Mn3 38.5(7) . .
N51 Mn4 Li3 Li2 144.0(11) . .
N42 Mn4 Li3 Li2 -132.8(5) . .
N41 Mn4 Li3 Li2 -35.9(4) 7_565 .
N41 Mn4 Li3 Li2 58.5(4) . .
Li3 Mn4 Li3 Li2 -73.2(4) 7_565 .
N51 Mn4 Li3 Li3 -142.9(12) . 7_565
N42 Mn4 Li3 Li3 -59.6(4) . 7_565
N41 Mn4 Li3 Li3 37.3(3) 7_565 7_565
N41 Mn4 Li3 Li3 131.7(3) . 7_565
Li2 Mn4 Li3 Li3 73.2(4) . 7_565
N31 Mn3 Li3 N41 -119.4(8) . .
N3 Mn3 Li3 N41 61.6(7) . .
N2 Mn3 Li3 N41 128.9(6) . .
N1 Mn3 Li3 N41 -6.9(9) . .
Mn2 Mn3 Li3 N41 31.6(7) . .
Mn3 Mn3 Li3 N41 91.6(7) 7_565 .
Mn1 Mn3 Li3 N41 60.2(10) . .
N31 Mn3 Li3 N42 115.8(8) . .
N3 Mn3 Li3 N42 -63.2(7) . .
N2 Mn3 Li3 N42 4.1(9) . .
N1 Mn3 Li3 N42 -131.7(6) . .
Mn2 Mn3 Li3 N42 -93.1(7) . .
Mn3 Mn3 Li3 N42 -33.2(7) 7_565 .
Mn1 Mn3 Li3 N42 -64.5(10) . .
N31 Mn3 Li3 N3 179.0(5) . .
N2 Mn3 Li3 N3 67.3(5) . .
N1 Mn3 Li3 N3 -68.5(5) . .
Mn2 Mn3 Li3 N3 -30.0(3) . .
Mn3 Mn3 Li3 N3 30.0(3) 7_565 .
Mn1 Mn3 Li3 N3 -1.4(7) . .
N3 Mn3 Li3 N31 -179.0(5) . .
N2 Mn3 Li3 N31 -111.7(4) . .
N1 Mn3 Li3 N31 112.5(4) . .
Mn2 Mn3 Li3 N31 151.1(3) . .
Mn3 Mn3 Li3 N31 -149.0(3) 7_565 .
Mn1 Mn3 Li3 N31 179.7(4) . .
N31 Mn3 Li3 Mn4 177.0(9) . .
N3 Mn3 Li3 Mn4 -1.9(6) . .
N2 Mn3 Li3 Mn4 65.4(9) . .
N1 Mn3 Li3 Mn4 -70.4(9) . .
Mn2 Mn3 Li3 Mn4 -31.9(8) . .
Mn3 Mn3 Li3 Mn4 28.1(8) 7_565 .
Mn1 Mn3 Li3 Mn4 -3.3(12) . .
N31 Mn3 Li3 Li2 -151.4(5) . .
N3 Mn3 Li3 Li2 29.7(3) . .
N2 Mn3 Li3 Li2 97.0(5) . .
N1 Mn3 Li3 Li2 -38.8(5) . .
Mn2 Mn3 Li3 Li2 -0.3(3) . .
Mn3 Mn3 Li3 Li2 59.7(3) 7_565 .
Mn1 Mn3 Li3 Li2 28.3(7) . .
N31 Mn3 Li3 Li3 149.0(3) . 7_565
N3 Mn3 Li3 Li3 -30.0(3) . 7_565
N2 Mn3 Li3 Li3 37.3(3) . 7_565
N1 Mn3 Li3 Li3 -98.5(3) . 7_565
Mn2 Mn3 Li3 Li3 -59.95(4) . 7_565
Mn3 Mn3 Li3 Li3 0.0 7_565 7_565
Mn1 Mn3 Li3 Li3 -31.4(5) . 7_565
N41 Li2 Li3 N41 96.4(9) 7_565 .
N3 Li2 Li3 N41 -168.8(8) . .
N21 Li2 Li3 N41 -120.7(6) . .
Mn4 Li2 Li3 N41 63.4(5) . .
Mn2 Li2 Li3 N41 -141.7(6) . .
Li3 Li2 Li3 N41 129.8(6) 7_565 .
N41 Li2 Li3 N42 -0.8(7) 7_565 .
N41 Li2 Li3 N42 -97.2(7) . .
N3 Li2 Li3 N42 94.1(6) . .
N21 Li2 Li3 N42 142.1(5) . .
Mn4 Li2 Li3 N42 -33.7(4) . .
Mn2 Li2 Li3 N42 121.1(5) . .
Li3 Li2 Li3 N42 32.6(6) 7_565 .
N41 Li2 Li3 N3 -94.8(5) 7_565 .
N41 Li2 Li3 N3 168.8(8) . .
N21 Li2 Li3 N3 48.0(6) . .
Mn4 Li2 Li3 N3 -127.8(5) . .
Mn2 Li2 Li3 N3 27.0(3) . .
Li3 Li2 Li3 N3 -61.4(4) 7_565 .
N41 Li2 Li3 N31 -141.2(7) 7_565 .
N41 Li2 Li3 N31 122.4(8) . .
N3 Li2 Li3 N31 -46.3(5) . .
N21 Li2 Li3 N31 1.7(9) . .
Mn4 Li2 Li3 N31 -174.1(7) . .
Mn2 Li2 Li3 N31 -19.3(6) . .
Li3 Li2 Li3 N31 -107.8(5) 7_565 .
N41 Li2 Li3 Mn4 33.0(5) 7_565 .
N41 Li2 Li3 Mn4 -63.4(5) . .
N3 Li2 Li3 Mn4 127.8(5) . .
N21 Li2 Li3 Mn4 175.8(6) . .
Mn2 Li2 Li3 Mn4 154.8(4) . .
Li3 Li2 Li3 Mn4 66.4(3) 7_565 .
N41 Li2 Li3 Mn3 -121.6(6) 7_565 .
N41 Li2 Li3 Mn3 142.0(7) . .
N3 Li2 Li3 Mn3 -26.8(3) . .
N21 Li2 Li3 Mn3 21.3(6) . .
Mn4 Li2 Li3 Mn3 -154.5(5) . .
Mn2 Li2 Li3 Mn3 0.3(3) . .
Li3 Li2 Li3 Mn3 -88.2(4) 7_565 .
N41 Li2 Li3 Li3 -33.4(4) 7_565 7_565
N41 Li2 Li3 Li3 -129.8(6) . 7_565
N3 Li2 Li3 Li3 61.4(4) . 7_565
N21 Li2 Li3 Li3 109.5(6) . 7_565
Mn4 Li2 Li3 Li3 -66.4(3) . 7_565
Mn2 Li2 Li3 Li3 88.5(3) . 7_565
C1S C2S C3S C2S 175.8(18) . 7_565
Mn2 N1 C11 C14 -59.6(8) . .
Mn3 N1 C11 C14 60.0(8) . .
Mn1 N1 C11 C14 -179.2(5) . .
Mn2 N1 C11 C12 179.7(5) . .
Mn3 N1 C11 C12 -60.7(8) . .
Mn1 N1 C11 C12 60.2(8) . .
Mn2 N1 C11 C13 61.1(8) . .
Mn3 N1 C11 C13 -179.3(5) . .
Mn1 N1 C11 C13 -58.5(8) . .
Mn3 N2 C21 C22 59.6(6) 7_565 .
Mn3 N2 C21 C22 -59.6(6) . .
Mn1 N2 C21 C22 180.0 . .
Mn3 N2 C21 C23 -60.8(12) 7_565 7_565
Mn3 N2 C21 C23 179.9(6) . 7_565
Mn1 N2 C21 C23 59.6(7) . 7_565
Mn3 N2 C21 C23 -179.9(6) 7_565 .
Mn3 N2 C21 C23 60.8(12) . .
Mn1 N2 C21 C23 -59.6(7) . .
Mn3 N31 C31 C33 148(4) . .
Li3 N31 C31 C33 -33(2) . .
Mn3 N31 C31 C33" -33(5) . .
Li3 N31 C31 C33" 146(2) . .
Mn3 N31 C31 C34" -163(4) . .
Li3 N31 C31 C34" 16.1(19) . .
Mn3 N31 C31 C34 23(5) . .
Li3 N31 C31 C34 -158.1(17) . .
Mn3 N31 C31 C32" 90(4) . .
Li3 N31 C31 C32" -91.3(14) . .
Mn3 N31 C31 C32 -89(4) . .
Li3 N31 C31 C32 89.9(13) . .
Mn1 N11 C111 C112 120(100) . 7_565
Mn1 N11 C111 C112 -120(100) . .
Mn1 N11 C111 C113 0(100) . .
Mn2 N21 C211 C213 -120.9(10) . 7_565
Li2 N21 C211 C213 59.1(10) . 7_565
Mn2 N21 C211 C213 120.9(10) . .
Li2 N21 C211 C213 -59.1(10) . .
Mn2 N21 C211 C212 0.000(9) . .
Li2 N21 C211 C212 180.000(2) . .
Mn4 N41 C411 C414 -53.4(15) . .
Li3 N41 C411 C414 47.2(18) . .
Li2 N41 C411 C414 -156.3(14) . .
Mn4 N41 C411 C412 -175.1(9) . .
Li3 N41 C411 C412 -74.5(14) . .
Li2 N41 C411 C412 82.0(14) . .
Mn4 N41 C411 C413 76.3(12) . .
Li3 N41 C411 C413 176.9(12) . .
Li2 N41 C411 C413 -26.6(16) . .
Mn4 N42 C421 C422 -61.3(3) . 7_565
Li3 N42 C421 C422 -167.0(9) . 7_565
Li3 N42 C421 C422 44.4(11) 7_565 7_565
Mn4 N42 C421 C422 61.3(3) . .
Li3 N42 C421 C422 -44.4(11) . .
Li3 N42 C421 C422 167.0(9) 7_565 .
Mn4 N42 C421 C42' 119.3(4) . .
Li3 N42 C421 C42' 13.6(10) . .
Li3 N42 C421 C42' -135.0(10) 7_565 .
Mn4 N42 C421 C42' -119.3(4) . 7_565
Li3 N42 C421 C42' 135.0(10) . 7_565
Li3 N42 C421 C42' -13.6(10) 7_565 7_565
Mn4 N42 C421 C42" 0.000(1) . .
Li3 N42 C421 C42" -105.7(9) . .
Li3 N42 C421 C42" 105.7(9) 7_565 .
Mn4 N42 C421 C423 180.000(1) . .
Li3 N42 C421 C423 74.3(9) . .
Li3 N42 C421 C423 -74.3(9) 7_565 .
